data_7105636
loop_
_publ_author_name
J.Weigand
M.Holthausen
C.Richter
A.Hepp

_publ_section_title
;
 Zwitterionic and cationic P<sub>5</sub>-Clusters from four membered
 phosphorus nitrogen metal heterocycles
;
_journal_issue 37
_journal_name_full Chem.Commun.
_journal_page_first 6921
_journal_page_last 6923
_journal_paper_doi 10.1039/c0cc02418j
_journal_volume 46
_journal_year 2010
_chemical_formula_moiety '2(C6 H18 Al Cl2 N2 P5 Si2), C6 H4 F '
_chemical_formula_sum 'C18 H40 Al2 Cl4 F N4 P10 Si4'
_chemical_formula_weight 949.36
_chemical_name_systematic
;
?
;
_space_group_IT_number 14
_symmetry_cell_setting monoclinic
_symmetry_space_group_name_Hall '-P 2yn'
_symmetry_space_group_name_H-M 'P 1 21/n 1'
_atom_sites_solution_hydrogens geom
_atom_sites_solution_primary direct
_atom_sites_solution_secondary difmap
_audit_creation_method SHELXL-97
_audit_update_record
;
2010-07-06 # Formatted by publCIF
;
_cell_angle_alpha 90.00
_cell_angle_beta 95.643(2)
_cell_angle_gamma 90.00
_cell_formula_units_Z 2
_cell_length_a 6.3117(6)
_cell_length_b 20.619(2)
_cell_length_c 16.9567(17)
_cell_measurement_reflns_used 900
_cell_measurement_temperature 153(2)
_cell_measurement_theta_max 22.5
_cell_measurement_theta_min 1
_cell_volume 2196.1(4)
_computing_cell_refinement 'APEX2(Bruker AXS, 2007)'
_computing_data_collection 'APEX2(Bruker AXS, 2007)'
_computing_data_reduction 'SAINT,SADABS (Bruker AXS, 2007 )'
_computing_molecular_graphics
;
ORTEP3,L.J. Farrugia, J. Appl. Cryst. (1997) 30, 565
;
_computing_structure_refinement
;
SHELXL-97, G. M. Sheldrick, Acta Cryst. (2008) A64, 112-122
;
_computing_structure_solution
;
SHELXS-97 , G. M. Sheldrick, Acta Cryst. (2008) A64, 112-122
;
_diffrn_ambient_temperature 153(1)
_diffrn_detector_area_resol_mean 80
_diffrn_measured_fraction_theta_full 1.000
_diffrn_measured_fraction_theta_max 1.000
_diffrn_measurement_device_type 'CCD area detector'
_diffrn_measurement_method 'Omega and Phi scans'
_diffrn_radiation_monochromator graphite
_diffrn_radiation_source 'rotating anode'
_diffrn_radiation_type MoK\a
_diffrn_radiation_wavelength 0.71073
_diffrn_reflns_av_R_equivalents 0.0269
_diffrn_reflns_av_sigmaI/netI 0.0231
_diffrn_reflns_limit_h_max 8
_diffrn_reflns_limit_h_min -8
_diffrn_reflns_limit_k_max 27
_diffrn_reflns_limit_k_min -27
_diffrn_reflns_limit_l_max 22
_diffrn_reflns_limit_l_min -22
_diffrn_reflns_number 23512
_diffrn_reflns_theta_full 25.00
_diffrn_reflns_theta_max 28.70
_diffrn_reflns_theta_min 1.56
_exptl_absorpt_coefficient_mu 0.808
_exptl_absorpt_correction_T_max 0.9840
_exptl_absorpt_correction_T_min 0.9164
_exptl_absorpt_correction_type multi-scan
_exptl_absorpt_process_details
;
Corrections were done with the SADABS program, utilizing the none merged
raw data obtained from the integration process. Integration and final cell
refinement were done with SAINT.

SADABS reports ratio of Tmin/Tmax = 0.830979

;
_exptl_crystal_colour colourless
_exptl_crystal_density_diffrn 1.436
_exptl_crystal_density_method 'not measured'
_exptl_crystal_description rod
_exptl_crystal_F_000 970
_exptl_crystal_size_max 0.11
_exptl_crystal_size_mid 0.03
_exptl_crystal_size_min 0.02
_refine_diff_density_max 0.547
_refine_diff_density_min -0.257
_refine_diff_density_rms 0.067
_refine_ls_extinction_method none
_refine_ls_goodness_of_fit_ref 1.036
_refine_ls_hydrogen_treatment noref
_refine_ls_matrix_type full
_refine_ls_number_parameters 210
_refine_ls_number_reflns 5677
_refine_ls_number_restraints 4
_refine_ls_restrained_S_all 1.036
_refine_ls_R_factor_all 0.0387
_refine_ls_R_factor_gt 0.0303
_refine_ls_shift/su_max 0.001
_refine_ls_shift/su_mean 0.000
_refine_ls_structure_factor_coef Fsqd
_refine_ls_weighting_details 'calc w=1/[\s^2^(Fo^2^)+(0.0458P)^2^+0.5342P] where P=(Fo^2^+2Fc^2^)/3'
_refine_ls_weighting_scheme calc
_refine_ls_wR_factor_gt 0.0767
_refine_ls_wR_factor_ref 0.0811
_reflns_number_gt 4781
_reflns_number_total 5677
_reflns_threshold_expression >2sigma(I)
_cod_data_source_file c0cc02418j.txt
_cod_data_source_block jjw0065
_cod_original_sg_symbol_H-M 'P 21/n'
_cod_database_code 7105636

loop_
_symmetry_equiv_pos_as_xyz
'x, y, z'
'-x+1/2, y+1/2, -z+1/2'
'-x, -y, -z'
'x-1/2, -y-1/2, z-1/2'

loop_
_atom_site_label
_atom_site_type_symbol
_atom_site_fract_x
_atom_site_fract_y
_atom_site_fract_z
_atom_site_U_iso_or_equiv
_atom_site_adp_type
_atom_site_occupancy
_atom_site_symmetry_multiplicity
_atom_site_calc_flag
_atom_site_refinement_flags
_atom_site_disorder_assembly
_atom_site_disorder_group
C1 C 0.1647(3) 0.05184(10) 0.09847(13) 0.0412(5) Uani 1 1 d . . .
H1A H 0.1065 0.0455 0.1494 0.062 Uiso 1 1 calc R . .
H1B H 0.1731 0.0099 0.0717 0.062 Uiso 1 1 calc R . .
H1C H 0.0719 0.0811 0.0653 0.062 Uiso 1 1 calc R . .
C2 C 0.6110(3) 0.03265(8) 0.18003(11) 0.0336(4) Uani 1 1 d . . .
H2A H 0.7442 0.0551 0.1976 0.050 Uiso 1 1 calc R . .
H2B H 0.6423 -0.0062 0.1500 0.050 Uiso 1 1 calc R . .
H2C H 0.5388 0.0201 0.2263 0.050 Uiso 1 1 calc R . .
C3 C 0.5485(3) 0.10178(9) 0.02008(10) 0.0350(4) Uani 1 1 d . . .
H3A H 0.4565 0.1317 -0.0125 0.052 Uiso 1 1 calc R . .
H3B H 0.5575 0.0605 -0.0079 0.052 Uiso 1 1 calc R . .
H3C H 0.6911 0.1206 0.0303 0.052 Uiso 1 1 calc R . .
C4 C 0.1017(3) 0.35114(11) 0.29474(15) 0.0480(5) Uani 1 1 d . . .
H4A H 0.0186 0.3503 0.2428 0.072 Uiso 1 1 calc R . .
H4B H 0.0834 0.3932 0.3201 0.072 Uiso 1 1 calc R . .
H4C H 0.0522 0.3166 0.3281 0.072 Uiso 1 1 calc R . .
C5 C 0.4882(4) 0.40428(9) 0.22059(12) 0.0410(5) Uani 1 1 d . . .
H5A H 0.6366 0.3954 0.2119 0.061 Uiso 1 1 calc R . .
H5B H 0.4796 0.4459 0.2481 0.061 Uiso 1 1 calc R . .
H5C H 0.4014 0.4062 0.1694 0.061 Uiso 1 1 calc R . .
C6 C 0.5416(3) 0.33632(10) 0.38108(11) 0.0388(4) Uani 1 1 d . . .
H6A H 0.4770 0.3049 0.4148 0.058 Uiso 1 1 calc R . .
H6B H 0.5403 0.3794 0.4054 0.058 Uiso 1 1 calc R . .
H6C H 0.6888 0.3235 0.3753 0.058 Uiso 1 1 calc R . .
N2 N 0.4203(2) 0.26723(6) 0.22891(8) 0.0212(3) Uani 1 1 d . . .
Al1 Al 0.50474(7) 0.24752(2) 0.12821(3) 0.01951(10) Uani 1 1 d . . .
Si1 Si 0.43536(7) 0.08774(2) 0.11571(3) 0.02170(10) Uani 1 1 d . . .
Si2 Si 0.38739(7) 0.33851(2) 0.28200(3) 0.02414(10) Uani 1 1 d . . .
P1 P 0.36355(6) 0.191656(19) 0.24330(2) 0.01899(9) Uani 1 1 d . . .
P2 P 0.05319(7) 0.16870(2) 0.28390(3) 0.03072(11) Uani 1 1 d . . .
P3 P 0.51564(8) 0.14330(2) 0.34859(3) 0.02928(11) Uani 1 1 d . . .
P4 P 0.22111(9) 0.08255(3) 0.34063(3) 0.03841(13) Uani 1 1 d . . .
P5 P 0.22687(9) 0.17303(3) 0.40581(3) 0.04035(13) Uani 1 1 d . . .
Cl1 Cl 0.32289(6) 0.28856(2) 0.02893(2) 0.03141(10) Uani 1 1 d . . .
Cl2 Cl 0.83337(6) 0.25801(2) 0.11416(3) 0.03498(11) Uani 1 1 d . . .
N1 N 0.4229(2) 0.16406(6) 0.15856(7) 0.0209(3) Uani 1 1 d . . .
F1 F 0.7001(6) 0.47290(16) 0.07624(19) 0.0672(8) Uiso 0.50 1 d P A -1
C7 C 0.8667(9) 0.4865(3) 0.0348(3) 0.0453(13) Uiso 0.50 1 d P A -1
C8 C 0.9714(8) 0.4425(2) 0.0514(3) 0.0382(11) Uiso 0.50 1 d PD A -1
H8 H 0.975(8) 0.4036(15) 0.085(3) 0.046 Uiso 0.50 1 d PD B -1
C9 C 0.7991(8) 0.5383(2) 0.0066(3) 0.0315(9) Uiso 0.50 1 d PD A -1
H9 H 0.672(5) 0.5632(19) 0.016(3) 0.038 Uiso 0.50 1 d PD C -1
C10 C 0.8077(10) 0.4835(3) 0.0487(3) 0.0456(13) Uiso 0.50 1 d P A -1
C11 C 1.0378(8) 0.44384(19) 0.0367(3) 0.0287(8) Uiso 0.50 1 d PD A -1
H11 H 1.025(8) 0.4036(12) 0.067(3) 0.034 Uiso 0.50 1 d PD D -1
C12 C 0.8598(8) 0.5452(2) -0.0103(3) 0.0346(9) Uiso 0.50 1 d PD A -1
H12 H 0.724(4) 0.568(2) -0.007(3) 0.041 Uiso 0.50 1 d PD E -1

loop_
_atom_site_aniso_label
_atom_site_aniso_U_11
_atom_site_aniso_U_22
_atom_site_aniso_U_33
_atom_site_aniso_U_23
_atom_site_aniso_U_13
_atom_site_aniso_U_12
C1 0.0285(9) 0.0448(11) 0.0499(12) -0.0174(9) 0.0017(8) -0.0072(8)
C2 0.0349(9) 0.0246(8) 0.0411(10) 0.0035(7) 0.0029(8) 0.0073(7)
C3 0.0416(10) 0.0385(10) 0.0260(9) -0.0069(7) 0.0095(7) 0.0071(8)
C4 0.0313(10) 0.0499(12) 0.0618(14) -0.0243(11) 0.0008(9) 0.0105(9)
C5 0.0562(13) 0.0221(8) 0.0423(11) 0.0019(8) -0.0062(9) -0.0041(8)
C6 0.0421(11) 0.0435(11) 0.0289(9) -0.0078(8) -0.0060(8) -0.0013(9)
N2 0.0265(7) 0.0173(6) 0.0206(6) -0.0007(5) 0.0067(5) -0.0009(5)
Al1 0.0207(2) 0.0204(2) 0.0178(2) 0.00287(17) 0.00401(17) 0.00033(17)
Si1 0.0218(2) 0.0203(2) 0.0231(2) -0.00402(16) 0.00214(16) 0.00099(16)
Si2 0.0247(2) 0.0210(2) 0.0259(2) -0.00604(17) -0.00110(17) 0.00194(16)
P1 0.02321(19) 0.01855(18) 0.01571(17) 0.00057(14) 0.00448(14) -0.00067(14)
P2 0.0275(2) 0.0374(3) 0.0285(2) 0.00553(18) 0.00882(17) -0.00475(18)
P3 0.0344(2) 0.0344(2) 0.0188(2) 0.00563(17) 0.00087(17) -0.00096(18)
P4 0.0482(3) 0.0335(3) 0.0336(3) 0.0131(2) 0.0044(2) -0.0104(2)
P5 0.0472(3) 0.0548(3) 0.0212(2) -0.0006(2) 0.0138(2) -0.0034(2)
Cl1 0.0282(2) 0.0383(2) 0.0273(2) 0.01248(17) 0.00043(15) 0.00348(17)
Cl2 0.02120(19) 0.0500(3) 0.0342(2) 0.00828(19) 0.00517(16) -0.00232(17)
N1 0.0282(7) 0.0183(6) 0.0170(6) 0.0006(5) 0.0054(5) 0.0010(5)

loop_
_atom_type_symbol
_atom_type_description
_atom_type_scat_dispersion_real
_atom_type_scat_dispersion_imag
_atom_type_scat_source
C C 0.0033 0.0016 'International Tables Vol C Tables 4.2.6.8 and 6.1.1.4'
H H 0.0000 0.0000 'International Tables Vol C Tables 4.2.6.8 and 6.1.1.4'
N N 0.0061 0.0033 'International Tables Vol C Tables 4.2.6.8 and 6.1.1.4'
Al Al 0.0645 0.0514 'International Tables Vol C Tables 4.2.6.8 and 6.1.1.4'
Si Si 0.0817 0.0704 'International Tables Vol C Tables 4.2.6.8 and 6.1.1.4'
P P 0.1023 0.0942 'International Tables Vol C Tables 4.2.6.8 and 6.1.1.4'
Cl Cl 0.1484 0.1585 'International Tables Vol C Tables 4.2.6.8 and 6.1.1.4'
F F 0.0171 0.0103 'International Tables Vol C Tables 4.2.6.8 and 6.1.1.4'

loop_
_geom_angle_atom_site_label_1
_geom_angle_atom_site_label_2
_geom_angle_atom_site_label_3
_geom_angle
_geom_angle_site_symmetry_1
_geom_angle_site_symmetry_3
_geom_angle_publ_flag
Si1 C1 H1A 109.5 . . ?
Si1 C1 H1B 109.5 . . ?
H1A C1 H1B 109.5 . . ?
Si1 C1 H1C 109.5 . . ?
H1A C1 H1C 109.5 . . ?
H1B C1 H1C 109.5 . . ?
Si1 C2 H2A 109.5 . . ?
Si1 C2 H2B 109.5 . . ?
H2A C2 H2B 109.5 . . ?
Si1 C2 H2C 109.5 . . ?
H2A C2 H2C 109.5 . . ?
H2B C2 H2C 109.5 . . ?
Si1 C3 H3A 109.5 . . ?
Si1 C3 H3B 109.5 . . ?
H3A C3 H3B 109.5 . . ?
Si1 C3 H3C 109.5 . . ?
H3A C3 H3C 109.5 . . ?
H3B C3 H3C 109.5 . . ?
Si2 C4 H4A 109.5 . . ?
Si2 C4 H4B 109.5 . . ?
H4A C4 H4B 109.5 . . ?
Si2 C4 H4C 109.5 . . ?
H4A C4 H4C 109.5 . . ?
H4B C4 H4C 109.5 . . ?
Si2 C5 H5A 109.5 . . ?
Si2 C5 H5B 109.5 . . ?
H5A C5 H5B 109.5 . . ?
Si2 C5 H5C 109.5 . . ?
H5A C5 H5C 109.5 . . ?
H5B C5 H5C 109.5 . . ?
Si2 C6 H6A 109.5 . . ?
Si2 C6 H6B 109.5 . . ?
H6A C6 H6B 109.5 . . ?
Si2 C6 H6C 109.5 . . ?
H6A C6 H6C 109.5 . . ?
H6B C6 H6C 109.5 . . ?
P1 N2 Si2 133.75(8) . . ?
P1 N2 Al1 90.88(6) . . ?
Si2 N2 Al1 135.05(8) . . ?
N2 Al1 N1 80.77(6) . . ?
N2 Al1 Cl1 117.06(5) . . ?
N1 Al1 Cl1 116.14(5) . . ?
N2 Al1 Cl2 116.55(5) . . ?
N1 Al1 Cl2 114.91(5) . . ?
Cl1 Al1 Cl2 109.23(3) . . ?
N2 Al1 P1 40.38(4) . . ?
N1 Al1 P1 40.40(4) . . ?
Cl1 Al1 P1 126.62(3) . . ?
Cl2 Al1 P1 124.13(2) . . ?
N1 Si1 C3 105.11(8) . . ?
N1 Si1 C1 110.36(8) . . ?
C3 Si1 C1 110.55(9) . . ?
N1 Si1 C2 110.86(8) . . ?
C3 Si1 C2 110.39(9) . . ?
C1 Si1 C2 109.51(10) . . ?
N2 Si2 C4 110.13(8) . . ?
N2 Si2 C6 111.56(8) . . ?
C4 Si2 C6 109.08(10) . . ?
N2 Si2 C5 105.10(8) . . ?
C4 Si2 C5 110.65(11) . . ?
C6 Si2 C5 110.27(9) . . ?
N2 P1 N1 97.47(7) . . ?
N2 P1 P3 118.41(5) . . ?
N1 P1 P3 116.27(5) . . ?
N2 P1 P2 118.17(5) . . ?
N1 P1 P2 119.59(5) . . ?
P3 P1 P2 88.81(2) . . ?
N2 P1 Al1 48.74(5) . . ?
N1 P1 Al1 48.74(5) . . ?
P3 P1 Al1 133.30(2) . . ?
P2 P1 Al1 137.89(2) . . ?
P1 P2 P4 84.62(2) . . ?
P1 P2 P5 84.84(2) . . ?
P4 P2 P5 57.84(2) . . ?
P1 P3 P5 85.29(2) . . ?
P1 P3 P4 84.86(2) . . ?
P5 P3 P4 58.03(2) . . ?
P5 P4 P3 60.95(2) . . ?
P5 P4 P2 61.26(2) . . ?
P3 P4 P2 86.39(2) . . ?
P4 P5 P3 61.02(2) . . ?
P4 P5 P2 60.91(2) . . ?
P3 P5 P2 86.24(2) . . ?
P1 N1 Si1 135.32(8) . . ?
P1 N1 Al1 90.86(6) . . ?
Si1 N1 Al1 133.50(8) . . ?
C10 F1 C7 2.4(5) . . ?
C10 F1 C8 38.5(4) . . ?
C7 F1 C8 36.1(3) . . ?
C8 C7 C9 163.2(7) . . ?
C8 C7 F1 99.7(5) . . ?
C9 C7 F1 97.2(5) . . ?
C8 C7 C11 20.3(3) . . ?
C9 C7 C11 142.9(6) . . ?
F1 C7 C11 119.9(5) . . ?
C8 C7 C12 142.3(6) . . ?
C9 C7 C12 20.8(3) . . ?
F1 C7 C12 118.0(5) . . ?
C11 C7 C12 122.0(5) . . ?
C11 C8 C7 108.7(10) . . ?
C11 C8 C10 128.4(10) . . ?
C7 C8 C10 19.7(4) . . ?
C11 C8 F1 152.9(9) . . ?
C7 C8 F1 44.2(4) . . ?
C10 C8 F1 24.5(3) . . ?
C11 C8 H8 111(3) . . ?
C7 C8 H8 141(3) . . ?
C10 C8 H8 121(3) . . ?
F1 C8 H8 96(3) . . ?
C11 C8 H11 83(2) . . ?
C7 C8 H11 167(3) . . ?
C10 C8 H11 148(3) . . ?
F1 C8 H11 123(3) . . ?
H8 C8 H11 28(4) . . ?
C12 C9 C7 101.9(9) . . ?
C12 C9 C10 122.2(9) . . ?
C7 C9 C10 20.3(3) . . ?
C12 C9 H9 128(3) . . ?
C7 C9 H9 130(3) . . ?
C10 C9 H9 110(3) . . ?
C12 C9 H12 95(3) . . ?
C7 C9 H12 163(3) . . ?
C10 C9 H12 143(3) . . ?
H9 C9 H12 34(4) . . ?
F1 C10 C8 117.0(6) . . ?
F1 C10 C9 119.9(6) . . ?
C8 C10 C9 123.1(6) . . ?
F1 C10 C12 135.1(6) . . ?
C8 C10 C12 107.9(5) . . ?
C9 C10 C12 15.3(3) . . ?
F1 C10 C11 130.6(6) . . ?
C8 C10 C11 13.6(3) . . ?
C9 C10 C11 109.5(5) . . ?
C12 C10 C11 94.3(4) . . ?
C8 C11 C7 51.0(8) . . ?
C8 C11 C10 38.0(8) . . ?
C7 C11 C10 13.0(3) . . ?
C8 C11 H8 47(2) . . ?
C7 C11 H8 98(2) . . ?
C10 C11 H8 85(2) . . ?
C8 C11 H11 66(3) . . ?
C7 C11 H11 116(3) . . ?
C10 C11 H11 103(3) . . ?
H8 C11 H11 19(4) . . ?
C9 C12 C7 57.3(8) . . ?
C9 C12 C10 42.5(7) . . ?
C7 C12 C10 14.8(3) . . ?
C9 C12 H9 34.9(19) . . ?
C7 C12 H9 92.0(18) . . ?
C10 C12 H9 77.3(17) . . ?
C9 C12 H12 54(3) . . ?
C7 C12 H12 111(3) . . ?
C10 C12 H12 96(3) . . ?
H9 C12 H12 20(3) . . ?

loop_
_geom_bond_atom_site_label_1
_geom_bond_atom_site_label_2
_geom_bond_distance
_geom_bond_site_symmetry_2
_geom_bond_publ_flag
C1 Si1 1.8581(19) . ?
C1 H1A 0.9800 . ?
C1 H1B 0.9800 . ?
C1 H1C 0.9800 . ?
C2 Si1 1.8629(18) . ?
C2 H2A 0.9800 . ?
C2 H2B 0.9800 . ?
C2 H2C 0.9800 . ?
C3 Si1 1.8576(18) . ?
C3 H3A 0.9800 . ?
C3 H3B 0.9800 . ?
C3 H3C 0.9800 . ?
C4 Si2 1.855(2) . ?
C4 H4A 0.9800 . ?
C4 H4B 0.9800 . ?
C4 H4C 0.9800 . ?
C5 Si2 1.860(2) . ?
C5 H5A 0.9800 . ?
C5 H5B 0.9800 . ?
C5 H5C 0.9800 . ?
C6 Si2 1.8575(19) . ?
C6 H6A 0.9800 . ?
C6 H6B 0.9800 . ?
C6 H6C 0.9800 . ?
N2 P1 1.6227(13) . ?
N2 Si2 1.7465(13) . ?
N2 Al1 1.8826(14) . ?
Al1 N1 1.8828(13) . ?
Al1 Cl1 2.1184(6) . ?
Al1 Cl2 2.1220(6) . ?
Al1 P1 2.5043(6) . ?
Si1 N1 1.7384(13) . ?
P1 N1 1.6232(13) . ?
P1 P3 2.1831(6) . ?
P1 P2 2.1910(6) . ?
P2 P4 2.2369(7) . ?
P2 P5 2.2445(7) . ?
P3 P5 2.2332(7) . ?
P3 P4 2.2347(7) . ?
P4 P5 2.1671(8) . ?
F1 C10 0.889(6) . ?
F1 C7 1.350(6) . ?
F1 C8 1.909(6) . ?
C7 C8 1.141(7) . ?
C7 C9 1.229(7) . ?
C7 C11 1.391(7) . ?
C7 C12 1.429(7) . ?
C8 C11 0.509(5) . ?
C8 C10 1.333(7) . ?
C8 H8 0.9800(10) . ?
C8 H11 0.90(2) . ?
C9 C12 0.520(5) . ?
C9 C10 1.334(7) . ?
C9 H9 0.9800(10) . ?
C9 H12 0.79(2) . ?
C10 C12 1.669(8) . ?
C10 C11 1.697(8) . ?
C11 H8 1.254(19) . ?
C11 H11 0.9800(10) . ?
C12 H12 0.9800(10) . ?
